data_7233293
loop_
_publ_author_name
'Hlou\<skov\'a, Zuzana'
'Klikar, Milan'
'Pytela, Old\<rich'
'Almonasy, Numan'
'R\%u\<zi\<cka, Ale\<s'
'Jandov\'a, Veronika'
'Bure\<s, Filip'

_publ_section_title
;
 Structural elaboration of dicyanopyrazine: towards push--pull molecules
 with tailored photoredox activity
;
_journal_issue 41
_journal_name_full 'RSC Advances'
_journal_page_first 23797
_journal_paper_doi 10.1039/C9RA04731J
_journal_volume 9
_journal_year 2019
_chemical_formula_moiety 'C8 H5 N2 O S2'
_chemical_formula_sum 'C8 H5 N2 O S2'
_chemical_formula_weight 209.26
_space_group_crystal_system monoclinic
_space_group_IT_number 15
_space_group_name_Hall '-C 2yc'
_space_group_name_H-M_alt 'C 1 2/c 1'
_symmetry_space_group_name_Hall '-C 2yc'
_symmetry_space_group_name_H-M 'C 1 2/c 1'
_atom_sites_solution_hydrogens geom
_audit_creation_method 'APEX3 v2016.5-0'
_audit_update_record
;
2019-02-16 deposited with the CCDC.    2019-07-15 downloaded from the CCDC.
;
_cell_angle_alpha 90
_cell_angle_beta 101.394(5)
_cell_angle_gamma 90
_cell_formula_units_Z 8
_cell_length_a 8.7934(12)
_cell_length_b 12.8464(14)
_cell_length_c 16.339(2)
_cell_measurement_reflns_used 17817
_cell_measurement_temperature 150(2)
_cell_measurement_theta_max 27.5
_cell_measurement_theta_min 1
_cell_volume 1809.3(4)
_computing_cell_refinement 'APEX3 v2016.5-0 (Bruker AXS)'
_computing_data_collection 'Bruker Instrument Service vV6.2.3'
_computing_data_reduction 'SAINT V8.37A (Bruker AXS Inc., 2015)'
_computing_molecular_graphics 'Platon (Spek, 2009)'
_computing_publication_material 'Platon (Spek, 2009)'
_computing_structure_refinement 'SHELXL-2014/7 (Sheldrick, 2014)'
_computing_structure_solution 'XT, VERSION 2014/5'
_diffrn_ambient_temperature 150(2)
_diffrn_detector_area_resol_mean 10.4167
_diffrn_measured_fraction_theta_full 0.998
_diffrn_measured_fraction_theta_max 0.993
_diffrn_measurement_device_type 'Bruker D8 - Venture'
_diffrn_measurement_method '\f and \w scans to fill the Ewald sphere'
_diffrn_radiation_type MoK\a
_diffrn_radiation_wavelength 0.71073
_diffrn_reflns_av_R_equivalents 0.1061
_diffrn_reflns_av_unetI/netI 0.0537
_diffrn_reflns_Laue_measured_fraction_full 0.998
_diffrn_reflns_Laue_measured_fraction_max 0.993
_diffrn_reflns_limit_h_max 11
_diffrn_reflns_limit_h_min -11
_diffrn_reflns_limit_k_max 16
_diffrn_reflns_limit_k_min -16
_diffrn_reflns_limit_l_max 21
_diffrn_reflns_limit_l_min -21
_diffrn_reflns_number 17327
_diffrn_reflns_point_group_measured_fraction_full 0.998
_diffrn_reflns_point_group_measured_fraction_max 0.993
_diffrn_reflns_theta_full 25.242
_diffrn_reflns_theta_max 27.580
_diffrn_reflns_theta_min 2.543
_diffrn_source 'sealed X-ray tube'
_exptl_absorpt_coefficient_mu 0.544
_exptl_absorpt_correction_T_max 0.7456
_exptl_absorpt_correction_T_min 0.3675
_exptl_absorpt_correction_type multi-scan
_exptl_absorpt_process_details
;
SADABS-2016/2 - Bruker AXS area detector
scaling and absorption correction
;
_exptl_crystal_colour 'fluorescent yellow'
_exptl_crystal_density_diffrn 1.536
_exptl_crystal_description block
_exptl_crystal_F_000 856
_exptl_crystal_size_max 0.50
_exptl_crystal_size_mid 0.37
_exptl_crystal_size_min 0.28
_refine_diff_density_max 0.355
_refine_diff_density_min -0.593
_refine_diff_density_rms 0.087
_refine_ls_extinction_method none
_refine_ls_goodness_of_fit_ref 1.073
_refine_ls_hydrogen_treatment constr
_refine_ls_matrix_type full
_refine_ls_number_parameters 120
_refine_ls_number_reflns 2081
_refine_ls_number_restraints 0
_refine_ls_restrained_S_all 1.073
_refine_ls_R_factor_all 0.0592
_refine_ls_R_factor_gt 0.0468
_refine_ls_shift/su_max 0.001
_refine_ls_shift/su_mean 0.000
_refine_ls_structure_factor_coef Fsqd
_refine_ls_weighting_details 'w=1/[\s^2^(Fo^2^)+(0.0737P)^2^+1.3810P] where P=(Fo^2^+2Fc^2^)/3'
_refine_ls_weighting_scheme calc
_refine_ls_wR_factor_gt 0.1211
_refine_ls_wR_factor_ref 0.1302
_reflns_Friedel_coverage 0.000
_reflns_number_gt 1744
_reflns_number_total 2081
_reflns_threshold_expression 'I > 2\s(I)'
_cod_data_source_file c9ra04731j2.cif
_cod_data_source_block 12
_cod_database_code 7233293
_shelx_space_group_comment
;
The symmetry employed for this shelxl refinement is uniquely defined
by the following loop, which should always be used as a source of
symmetry information in preference to the above space-group names.
They are only intended as comments.
;
_exptl_absorpt_special_details
;
The ratio of minimum to maximum
apparent transmission was 0.493
;

loop_
_space_group_symop_operation_xyz
'x, y, z'
'-x, y, -z+1/2'
'x+1/2, y+1/2, z'
'-x+1/2, y+1/2, -z+1/2'
'-x, -y, -z'
'x, -y, z-1/2'
'-x+1/2, -y+1/2, -z'
'x+1/2, -y+1/2, z-1/2'

loop_
_atom_site_label
_atom_site_type_symbol
_atom_site_fract_x
_atom_site_fract_y
_atom_site_fract_z
_atom_site_U_iso_or_equiv
_atom_site_adp_type
_atom_site_occupancy
_atom_site_site_symmetry_order
_atom_site_calc_flag
_atom_site_refinement_flags_posn
_atom_site_refinement_flags_adp
_atom_site_refinement_flags_occupancy
S1 S 0.63804(7) 0.63712(4) 0.41273(3) 0.0290(2) Uani 1 1 d . . .
C1 C 0.6060(3) 0.40626(17) 0.39469(15) 0.0269(5) Uani 1 1 d . . .
N1 N 0.5000 0.41007(19) 0.2500 0.0221(5) Uani 1 2 d S T P
O2 O 0.6823(2) 1.03527(13) 0.31167(12) 0.0402(5) Uani 1 1 d . . .
C2 C 0.5530(2) 0.46476(16) 0.31891(13) 0.0212(4) Uani 1 1 d . . .
S2 S 0.71563(7) 0.83370(5) 0.32846(4) 0.0350(2) Uani 1 1 d . . .
N2 N 0.5000 0.62828(18) 0.2500 0.0211(5) Uani 1 2 d S T P
N3 N 0.6472(3) 0.36069(17) 0.45474(15) 0.0409(6) Uani 1 1 d . . .
C3 C 0.5555(2) 0.57440(16) 0.31909(13) 0.0207(4) Uani 1 1 d . . .
C5 C 0.5143(3) 0.83414(18) 0.42215(14) 0.0292(5) Uani 1 1 d . . .
H5 H 0.4466 0.8120 0.4574 0.035 Uiso 1 1 calc R U .
C4 C 0.6068(2) 0.76844(17) 0.38905(13) 0.0237(4) Uani 1 1 d . . .
C7 C 0.6336(3) 0.95030(17) 0.34832(14) 0.0287(5) Uani 1 1 d . . .
C6 C 0.5292(3) 0.93926(18) 0.39853(15) 0.0316(5) Uani 1 1 d . . .
H6 H 0.4726 0.9953 0.4159 0.038 Uiso 1 1 calc R U .
C8 C 0.6384(4) 1.13357(19) 0.34237(18) 0.0458(7) Uani 1 1 d . . .
H8A H 0.6805 1.1904 0.3135 0.069 Uiso 1 1 calc R U .
H8B H 0.6798 1.1384 0.4025 0.069 Uiso 1 1 calc R U .
H8C H 0.5250 1.1388 0.3320 0.069 Uiso 1 1 calc R U .

loop_
_atom_site_aniso_label
_atom_site_aniso_U_11
_atom_site_aniso_U_22
_atom_site_aniso_U_33
_atom_site_aniso_U_23
_atom_site_aniso_U_13
_atom_site_aniso_U_12
S1 0.0363(3) 0.0254(3) 0.0217(3) -0.0008(2) -0.0030(2) -0.0004(2)
C1 0.0263(11) 0.0225(11) 0.0320(12) 0.0048(9) 0.0060(9) 0.0024(8)
N1 0.0205(12) 0.0194(12) 0.0275(13) 0.000 0.0074(10) 0.000
O2 0.0545(11) 0.0247(8) 0.0432(10) -0.0022(7) 0.0137(9) -0.0108(8)
C2 0.0187(9) 0.0224(10) 0.0237(11) 0.0024(8) 0.0068(8) 0.0016(8)
S2 0.0360(4) 0.0275(3) 0.0476(4) -0.0062(2) 0.0234(3) -0.0065(2)
N2 0.0204(12) 0.0186(12) 0.0236(12) 0.000 0.0027(10) 0.000
N3 0.0443(13) 0.0403(12) 0.0366(13) 0.0119(9) 0.0041(10) 0.0071(10)
C3 0.0175(9) 0.0210(10) 0.0235(10) -0.0001(8) 0.0038(8) -0.0002(7)
C5 0.0313(12) 0.0323(12) 0.0249(11) -0.0010(9) 0.0077(9) -0.0006(9)
C4 0.0245(10) 0.0239(10) 0.0223(10) -0.0023(8) 0.0037(8) -0.0053(8)
C7 0.0327(12) 0.0250(11) 0.0274(11) -0.0044(9) 0.0031(9) -0.0055(9)
C6 0.0356(12) 0.0277(12) 0.0317(12) -0.0051(9) 0.0073(10) 0.0046(9)
C8 0.073(2) 0.0251(13) 0.0354(14) -0.0007(10) 0.0006(14) -0.0047(12)

loop_
_atom_type_symbol
_atom_type_description
_atom_type_scat_dispersion_real
_atom_type_scat_dispersion_imag
_atom_type_scat_source
C C 0.0033 0.0016 'International Tables Vol C Tables 4.2.6.8 and 6.1.1.4'
H H 0.0000 0.0000 'International Tables Vol C Tables 4.2.6.8 and 6.1.1.4'
N N 0.0061 0.0033 'International Tables Vol C Tables 4.2.6.8 and 6.1.1.4'
O O 0.0106 0.0060 'International Tables Vol C Tables 4.2.6.8 and 6.1.1.4'
S S 0.1246 0.1234 'International Tables Vol C Tables 4.2.6.8 and 6.1.1.4'

loop_
_geom_angle_atom_site_label_1
_geom_angle_atom_site_label_2
_geom_angle_atom_site_label_3
_geom_angle
_geom_angle_site_symmetry_1
C4 S1 C3 103.38(10) .
N3 C1 C2 179.5(3) .
C2 N1 C2 116.3(2) 2_655
C7 O2 C8 115.0(2) .
N1 C2 C3 122.16(19) .
N1 C2 C1 116.75(19) .
C3 C2 C1 121.08(19) .
C7 S2 C4 90.81(11) .
C3 N2 C3 117.4(2) 2_655
N2 C3 C2 120.99(19) .
N2 C3 S1 121.30(16) .
C2 C3 S1 117.69(15) .
C4 C5 C6 112.9(2) .
C4 C5 H5 123.6 .
C6 C5 H5 123.6 .
C5 C4 S2 111.77(17) .
C5 C4 S1 126.53(18) .
S2 C4 S1 121.18(13) .
C6 C7 O2 131.6(2) .
C6 C7 S2 112.50(17) .
O2 C7 S2 115.93(18) .
C7 C6 C5 112.0(2) .
C7 C6 H6 124.0 .
C5 C6 H6 124.0 .
O2 C8 H8A 109.5 .
O2 C8 H8B 109.5 .
H8A C8 H8B 109.5 .
O2 C8 H8C 109.5 .
H8A C8 H8C 109.5 .
H8B C8 H8C 109.5 .

loop_
_geom_bond_atom_site_label_1
_geom_bond_atom_site_label_2
_geom_bond_distance
_geom_bond_site_symmetry_2
S1 C4 1.740(2) .
S1 C3 1.754(2) .
C1 N3 1.138(3) .
C1 C2 1.445(3) .
N1 C2 1.331(2) 2_655
N1 C2 1.331(2) .
O2 C7 1.354(3) .
O2 C8 1.439(3) .
C2 C3 1.409(3) .
S2 C7 1.721(2) .
S2 C4 1.724(2) .
N2 C3 1.332(2) 2_655
N2 C3 1.332(2) .
C5 C4 1.357(3) .
C5 C6 1.418(3) .
C5 H5 0.9500 .
C7 C6 1.354(4) .
C6 H6 0.9500 .
C8 H8A 0.9800 .
C8 H8B 0.9800 .
C8 H8C 0.9800 .
